data_2205968
loop_
_publ_author_name
'Guo-Ming Yang '
'Zhi-Cai Shang '
'Yun Wang '
' Qin-Sen Yu'

_publ_section_title
;(1<i>R</i>,2<i>S</i>,5<i>R</i>)-2-Isopropyl-5-methylcyclohexyl
 3,5-bis-<i>O</i>-(4-chlorobenzoyl)-2-deoxy-\a-<small>D</small>-<i>erythro</i>-ribofuranoside
;
_journal_issue 6
_journal_name_full 'Acta Crystallographica Section E'
_journal_page_first o1963
_journal_page_last o1964
_journal_paper_doi 10.1107/S1600536805015503
_journal_volume 61
_journal_year 2005
_chemical_formula_iupac 'C29 H34 Cl2 O6'
_chemical_formula_moiety 'C29 H34 Cl2 O6'
_chemical_formula_sum 'C29 H34 Cl2 O6'
_chemical_formula_weight 549.46
_chemical_name_systematic
;
(1R,2S,5R)-2-Isopropyl-5-methylcyclohexyl
3,5-O-bis(4-chlorobenzoyl)-2-deoxy-\a-D-erythro-ribofuranoside
;
_space_group_IT_number 19
_symmetry_cell_setting orthorhombic
_symmetry_space_group_name_Hall 'P 2ac 2ab'
_symmetry_space_group_name_H-M 'P 21 21 21'
_audit_creation_method 'WinGX routine CIF_UPDATE'
_cell_angle_alpha 90
_cell_angle_beta 90
_cell_angle_gamma 90
_cell_formula_units_Z 4
_cell_length_a 6.5720(9)
_cell_length_b 14.3913(2)
_cell_length_c 30.5468(3)
_cell_measurement_reflns_used 5980
_cell_measurement_temperature 295(2)
_cell_measurement_theta_max 27.5
_cell_measurement_theta_min 1.3
_cell_volume 2889.1(4)
_computing_cell_refinement PROCESS-AUTO
_computing_data_collection 'PROCESS-AUTO (Rigaku, 1998)'
_computing_data_reduction 'CrystalStructure (Rigaku/MSC, 2004)'
_computing_molecular_graphics 'Ortep-3 for Windows (Farrugia, 1997)'
_computing_publication_material 'WinGX (Farrugia, 1999)'
_computing_structure_refinement 'SHELXL97 (Sheldrick, 1997)'
_computing_structure_solution 'SIR97 (Altomare <i>et al.</i>, 1999)'
_diffrn_detector_area_resol_mean 10.00
_diffrn_measured_fraction_theta_full 0.975
_diffrn_measured_fraction_theta_max 0.975
_diffrn_measurement_device_type 'Rigaku R-AXIS RAPID'
_diffrn_measurement_method \w
_diffrn_radiation_type MoK\a
_diffrn_radiation_wavelength 0.71073
_diffrn_reflns_av_R_equivalents 0.024
_diffrn_reflns_limit_h_max 8
_diffrn_reflns_limit_h_min -8
_diffrn_reflns_limit_k_max 18
_diffrn_reflns_limit_k_min -18
_diffrn_reflns_limit_l_max 39
_diffrn_reflns_limit_l_min -39
_diffrn_reflns_number 23110
_diffrn_reflns_theta_full 27.48
_diffrn_reflns_theta_max 27.48
_diffrn_reflns_theta_min 2.45
_exptl_absorpt_coefficient_mu 0.264
_exptl_absorpt_correction_T_max 0.926
_exptl_absorpt_correction_T_min 0.824
_exptl_absorpt_correction_type multi-scan
_exptl_absorpt_process_details
;
(ABSCOR; Higashi, 1995)
;
_exptl_crystal_colour colorless
_exptl_crystal_density_diffrn 1.263
_exptl_crystal_density_method 'not measured'
_exptl_crystal_description prism
_exptl_crystal_F_000 1160
_exptl_crystal_size_max 0.31
_exptl_crystal_size_mid 0.30
_exptl_crystal_size_min 0.29
_refine_diff_density_max 0.17
_refine_diff_density_min -0.188
_refine_ls_abs_structure_details 'Flack (1983), 2535 Friedel pairs?'
_refine_ls_abs_structure_Flack -0.04(6)
_refine_ls_extinction_coef 0.0097(5)
_refine_ls_extinction_expression Fc^*^=kFc[1+0.001xFc^2^\l^3^/sin(2\q)]^-1/4^
_refine_ls_extinction_method SHELXL97
_refine_ls_goodness_of_fit_ref 0.991
_refine_ls_hydrogen_treatment constr
_refine_ls_matrix_type full
_refine_ls_number_parameters 338
_refine_ls_number_reflns 6328
_refine_ls_number_restraints 0
_refine_ls_restrained_S_all 0.991
_refine_ls_R_factor_gt 0.0368
_refine_ls_shift/su_max 0.001
_refine_ls_shift/su_mean 0
_refine_ls_structure_factor_coef Fsqd
_refine_ls_weighting_details 'w=1/[\s^2^(Fo^2^)+(0.0264P)^2^] where P=(Fo^2^+2Fc^2^)/3'
_refine_ls_weighting_scheme calc
_refine_ls_wR_factor_ref 0.0725
_reflns_number_gt 4079
_reflns_number_total 6328
_reflns_threshold_expression I>2\s(I)
_cod_data_source_file hg6185.cif
_cod_data_source_block 3
_cod_database_code 2205968

loop_
_symmetry_equiv_pos_as_xyz
'x, y, z'
'-x+1/2, -y, z+1/2'
'x+1/2, -y+1/2, -z'
'-x, y+1/2, -z+1/2'

loop_
_atom_site_label
_atom_site_fract_x
_atom_site_fract_y
_atom_site_fract_z
_atom_site_U_iso_or_equiv
_atom_site_adp_type
_atom_site_calc_flag
_atom_site_refinement_flags
_atom_site_occupancy
_atom_site_type_symbol
C1 0.1753(3) 0.56106(12) 0.46510(5) 0.0579(4) Uani d . 1 C
H1 0.1811 0.6105 0.4871 0.07 Uiso calc R 1 H
C2 0.3457(3) 0.49313(11) 0.47250(5) 0.0575(4) Uani d . 1 C
H2A 0.376 0.4867 0.5034 0.069 Uiso calc R 1 H
H2B 0.468 0.512 0.4571 0.069 Uiso calc R 1 H
C3 0.2606(2) 0.40375(12) 0.45382(5) 0.0527(4) Uani d . 1 C
H3 0.3116 0.3495 0.4698 0.063 Uiso calc R 1 H
C4 0.0310(2) 0.41415(12) 0.45913(6) 0.0573(4) Uani d . 1 C
H4 -0.0349 0.4004 0.4311 0.069 Uiso calc R 1 H
C5 -0.0638(3) 0.35485(15) 0.49409(6) 0.0746(6) Uani d . 1 C
H5A -0.2058 0.3714 0.4978 0.089 Uiso calc R 1 H
H5B -0.0564 0.2898 0.4859 0.089 Uiso calc R 1 H
C6 -0.0589(3) 0.36057(12) 0.57168(7) 0.0654(5) Uani d . 1 C
C7 0.0681(3) 0.37772(12) 0.61133(6) 0.0639(5) Uani d . 1 C
C8 0.2715(3) 0.39963(16) 0.60904(7) 0.0839(6) Uani d . 1 C
H8 0.3341 0.4055 0.5819 0.101 Uiso calc R 1 H
C9 0.3833(4) 0.41294(18) 0.64684(8) 0.0939(7) Uani d . 1 C
H9 0.5205 0.4282 0.6451 0.113 Uiso calc R 1 H
C10 0.2916(4) 0.40355(17) 0.68663(8) 0.0913(7) Uani d . 1 C
C11 0.0898(4) 0.38282(18) 0.68969(7) 0.0921(7) Uani d . 1 C
H11 0.0277 0.3777 0.717 0.111 Uiso calc R 1 H
C12 -0.0217(3) 0.36948(16) 0.65190(7) 0.0827(6) Uani d . 1 C
H12 -0.1592 0.3547 0.6538 0.099 Uiso calc R 1 H
C13 0.4885(3) 0.36665(11) 0.39689(6) 0.0579(5) Uani d . 1 C
C14 0.5284(3) 0.36920(12) 0.34892(6) 0.0572(4) Uani d . 1 C
C15 0.7234(3) 0.34995(14) 0.33466(7) 0.0752(6) Uani d . 1 C
H15 0.8241 0.3343 0.3547 0.09 Uiso calc R 1 H
C16 0.7686(3) 0.35393(16) 0.29054(8) 0.0850(6) Uani d . 1 C
H16 0.8999 0.3415 0.2809 0.102 Uiso calc R 1 H
C17 0.6197(4) 0.37621(15) 0.26117(7) 0.0761(6) Uani d . 1 C
C18 0.4254(3) 0.39418(16) 0.27452(6) 0.0806(6) Uani d . 1 C
H18 0.3248 0.4078 0.2541 0.097 Uiso calc R 1 H
C19 0.3794(3) 0.39188(14) 0.31887(6) 0.0715(5) Uani d . 1 C
H19 0.2483 0.4056 0.3283 0.086 Uiso calc R 1 H
C20 0.0351(3) 0.66185(11) 0.41031(6) 0.0529(4) Uani d . 1 C
H20 -0.0539 0.6724 0.4356 0.063 Uiso calc R 1 H
C21 0.1271(3) 0.75465(11) 0.39644(5) 0.0495(4) Uani d . 1 C
H21 0.2198 0.7416 0.3721 0.059 Uiso calc R 1 H
C22 -0.0425(3) 0.81686(12) 0.37830(6) 0.0628(5) Uani d . 1 C
H22A -0.1347 0.833 0.4019 0.075 Uiso calc R 1 H
H22B 0.0171 0.874 0.3674 0.075 Uiso calc R 1 H
C23 -0.1627(3) 0.77073(13) 0.34169(6) 0.0693(5) Uani d . 1 C
H23A -0.2698 0.8123 0.3321 0.083 Uiso calc R 1 H
H23B -0.0732 0.7594 0.317 0.083 Uiso calc R 1 H
C24 -0.2560(3) 0.67954(13) 0.35650(7) 0.0700(5) Uani d . 1 C
H24 -0.3496 0.693 0.3807 0.084 Uiso calc R 1 H
C25 -0.0890(3) 0.61674(12) 0.37397(6) 0.0664(5) Uani d . 1 C
H25A 0.0013 0.6 0.3501 0.08 Uiso calc R 1 H
H25B -0.1498 0.56 0.385 0.08 Uiso calc R 1 H
C26 0.2548(3) 0.80072(12) 0.43255(5) 0.0558(4) Uani d . 1 C
H26 0.3542 0.7544 0.4424 0.067 Uiso calc R 1 H
C27 0.1330(3) 0.82984(15) 0.47265(6) 0.0827(6) Uani d . 1 C
H27A 0.2237 0.8539 0.4945 0.124 Uiso calc R 1 H
H27B 0.0618 0.777 0.4842 0.124 Uiso calc R 1 H
H27C 0.0368 0.877 0.4645 0.124 Uiso calc R 1 H
C28 0.3752(3) 0.88350(14) 0.41538(6) 0.0792(6) Uani d . 1 C
H28A 0.4549 0.8646 0.3906 0.119 Uiso calc R 1 H
H28B 0.4637 0.9062 0.438 0.119 Uiso calc R 1 H
H28C 0.283 0.9319 0.4068 0.119 Uiso calc R 1 H
C29 -0.3780(4) 0.63339(17) 0.31998(8) 0.1016(8) Uani d . 1 C
H29A -0.4744 0.677 0.3083 0.152 Uiso calc R 1 H
H29B -0.4491 0.5805 0.3315 0.152 Uiso calc R 1 H
H29C -0.2874 0.6137 0.2972 0.152 Uiso calc R 1 H
O1 -0.00496(18) 0.50987(8) 0.47007(4) 0.0654(3) Uani d . 1 O
O2 0.04625(18) 0.37014(9) 0.53462(4) 0.0707(4) Uani d . 1 O
O3 -0.2353(2) 0.33923(11) 0.57270(5) 0.0883(4) Uani d . 1 O
O4 0.30128(17) 0.39593(8) 0.40745(3) 0.0561(3) Uani d . 1 O
O5 0.61196(19) 0.34109(9) 0.42349(4) 0.0729(4) Uani d . 1 O
O6 0.19538(17) 0.59943(7) 0.42308(4) 0.0570(3) Uani d . 1 O
Cl1 0.43514(13) 0.41471(7) 0.73426(2) 0.1418(3) Uani d . 1 Cl
Cl2 0.67794(11) 0.38280(6) 0.205753(19) 0.1119(2) Uani d . 1 Cl

loop_
_atom_site_aniso_label
_atom_site_aniso_U_11
_atom_site_aniso_U_22
_atom_site_aniso_U_33
_atom_site_aniso_U_12
_atom_site_aniso_U_13
_atom_site_aniso_U_23
C1 0.0746(11) 0.0548(9) 0.0444(10) 0.0031(9) -0.0020(10) 0.0014(8)
C2 0.0704(11) 0.0529(9) 0.0493(10) 0.0002(9) -0.0145(9) 0.0029(8)
C3 0.0640(11) 0.0514(9) 0.0426(10) 0.0029(8) -0.0099(8) 0.0048(8)
C4 0.0606(10) 0.0626(11) 0.0488(10) -0.0046(9) -0.0033(9) 0.0059(9)
C5 0.0820(13) 0.0776(13) 0.0642(13) -0.0164(11) -0.0093(12) 0.0168(10)
C6 0.0682(12) 0.0586(11) 0.0694(14) 0.0055(10) 0.0080(12) 0.0139(10)
C7 0.0734(13) 0.0587(10) 0.0595(12) 0.0115(9) 0.0012(11) 0.0124(9)
C8 0.0751(14) 0.1046(16) 0.0721(15) 0.0030(13) 0.0054(12) 0.0223(13)
C9 0.0813(14) 0.121(2) 0.0797(16) -0.0015(15) -0.0107(14) 0.0195(15)
C10 0.1006(18) 0.0990(17) 0.0744(16) 0.0175(16) -0.0149(14) 0.0044(14)
C11 0.1066(19) 0.1137(19) 0.0561(14) 0.0251(16) 0.0096(14) 0.0021(13)
C12 0.0753(13) 0.1008(16) 0.0719(15) 0.0190(13) 0.0122(13) 0.0086(13)
C13 0.0564(11) 0.0514(9) 0.0658(13) -0.0030(9) -0.0094(10) -0.0072(9)
C14 0.0592(10) 0.0556(10) 0.0569(12) -0.0024(9) -0.0045(9) -0.0084(8)
C15 0.0630(12) 0.0880(14) 0.0746(15) 0.0012(11) -0.0045(11) -0.0125(11)
C16 0.0761(14) 0.1022(17) 0.0766(15) -0.0030(13) 0.0129(13) -0.0208(13)
C17 0.0847(14) 0.0861(15) 0.0576(13) -0.0127(12) 0.0066(12) -0.0193(11)
C18 0.0778(14) 0.1079(17) 0.0560(13) -0.0047(14) -0.0081(11) -0.0069(12)
C19 0.0689(12) 0.0859(14) 0.0598(13) 0.0042(11) -0.0005(11) -0.0071(11)
C20 0.0607(10) 0.0476(9) 0.0502(10) 0.0063(8) 0.0082(9) 0.0033(7)
C21 0.0565(10) 0.0497(9) 0.0423(9) 0.0056(8) 0.0072(8) 0.0028(8)
C22 0.0699(12) 0.0549(10) 0.0634(12) 0.0033(9) -0.0044(10) 0.0068(9)
C23 0.0674(12) 0.0724(12) 0.0681(13) 0.0063(10) -0.0106(11) 0.0089(10)
C24 0.0680(12) 0.0697(12) 0.0724(13) -0.0015(10) -0.0060(10) -0.0028(10)
C25 0.0753(12) 0.0548(10) 0.0691(12) -0.0028(10) -0.0056(11) -0.0004(9)
C26 0.0639(10) 0.0540(9) 0.0497(10) 0.0035(8) 0.0003(9) 0.0013(8)
C27 0.1000(15) 0.0828(14) 0.0654(13) -0.0044(13) 0.0112(13) -0.0210(11)
C28 0.0793(13) 0.0792(14) 0.0791(14) -0.0175(11) -0.0083(12) 0.0023(11)
C29 0.1004(18) 0.0996(17) 0.1047(18) -0.0100(14) -0.0364(15) -0.0143(14)
O1 0.0667(8) 0.0652(8) 0.0644(8) 0.0087(6) 0.0137(7) 0.0133(6)
O2 0.0664(7) 0.0891(9) 0.0567(8) -0.0099(7) -0.0015(7) 0.0241(7)
O3 0.0689(9) 0.1180(12) 0.0781(10) -0.0094(8) 0.0129(8) 0.0010(9)
O4 0.0614(7) 0.0587(7) 0.0482(7) 0.0050(6) -0.0062(6) -0.0005(5)
O5 0.0610(7) 0.0890(9) 0.0687(9) 0.0099(7) -0.0146(7) 0.0002(7)
O6 0.0677(7) 0.0528(6) 0.0506(7) 0.0107(6) 0.0064(6) 0.0093(6)
Cl1 0.1529(7) 0.1846(8) 0.0879(5) 0.0140(6) -0.0408(5) -0.0086(5)
Cl2 0.1235(5) 0.1477(6) 0.0646(3) -0.0173(5) 0.0188(4) -0.0228(4)

loop_
_atom_type_symbol
_atom_type_description
_atom_type_scat_dispersion_real
_atom_type_scat_dispersion_imag
_atom_type_scat_source
C C 0.0033 0.0016 'International Tables Vol C Tables 4.2.6.8 and 6.1.1.4'
H H 0 0 'International Tables Vol C Tables 4.2.6.8 and 6.1.1.4'
O O 0.0106 0.006 'International Tables Vol C Tables 4.2.6.8 and 6.1.1.4'
Cl Cl 0.1484 0.1585 'International Tables Vol C Tables 4.2.6.8 and 6.1.1.4'

loop_
_geom_angle_atom_site_label_1
_geom_angle_atom_site_label_2
_geom_angle_atom_site_label_3
_geom_angle
_geom_angle_publ_flag
O1 C1 O6 112.63(14) y
O1 C1 C2 105.72(13) y
O6 C1 C2 108.86(14) y
O1 C1 H1 109.8 ?
O6 C1 H1 109.8 ?
C2 C1 H1 109.8 ?
C1 C2 C3 102.77(13) ?
C1 C2 H2A 111.2 ?
C3 C2 H2A 111.2 ?
C1 C2 H2B 111.2 ?
C3 C2 H2B 111.2 ?
H2A C2 H2B 109.1 ?
O4 C3 C2 111.54(13) ?
O4 C3 C4 107.13(13) ?
C2 C3 C4 103.99(14) ?
O4 C3 H3 111.3 ?
C2 C3 H3 111.3 ?
C4 C3 H3 111.3 ?
O1 C4 C5 108.12(15) .
O1 C4 C3 106.35(13) y
C5 C4 C3 115.47(15) ?
O1 C4 H4 108.9 ?
C5 C4 H4 108.9 ?
C3 C4 H4 108.9 ?
O2 C5 C4 108.28(15) ?
O2 C5 H5A 110 ?
C4 C5 H5A 110 ?
O2 C5 H5B 110 ?
C4 C5 H5B 110 ?
H5A C5 H5B 108.4 ?
O3 C6 O2 123.3(2) ?
O3 C6 C7 124.2(2) ?
O2 C6 C7 112.48(17) ?
C8 C7 C12 118.8(2) ?
C8 C7 C6 122.73(19) ?
C12 C7 C6 118.45(19) ?
C7 C8 C9 120.4(2) ?
C7 C8 H8 119.8 ?
C9 C8 H8 119.8 ?
C10 C9 C8 119.7(2) ?
C10 C9 H9 120.1 ?
C8 C9 H9 120.1 ?
C11 C10 C9 120.9(2) ?
C11 C10 Cl1 119.4(2) ?
C9 C10 Cl1 119.7(2) ?
C10 C11 C12 119.3(2) ?
C10 C11 H11 120.3 ?
C12 C11 H11 120.3 ?
C7 C12 C11 120.9(2) ?
C7 C12 H12 119.6 ?
C11 C12 H12 119.6 ?
O5 C13 O4 123.47(17) y
O5 C13 C14 123.54(17) ?
O4 C13 C14 112.99(15) ?
C19 C14 C15 119.69(18) ?
C19 C14 C13 122.36(17) ?
C15 C14 C13 117.94(17) ?
C16 C15 C14 119.9(2) ?
C16 C15 H15 120 ?
C14 C15 H15 120 ?
C17 C16 C15 119.8(2) ?
C17 C16 H16 120.1 ?
C15 C16 H16 120.1 ?
C18 C17 C16 121.22(19) ?
C18 C17 Cl2 119.10(18) y
C16 C17 Cl2 119.68(17) ?
C17 C18 C19 119.4(2) ?
C17 C18 H18 120.3 ?
C19 C18 H18 120.3 ?
C14 C19 C18 119.99(19) ?
C14 C19 H19 120 ?
C18 C19 H19 120 ?
O6 C20 C25 108.88(13) ?
O6 C20 C21 109.38(13) ?
C25 C20 C21 112.51(14) ?
O6 C20 H20 108.7 ?
C25 C20 H20 108.7 ?
C21 C20 H20 108.7 ?
C20 C21 C22 108.86(14) ?
C20 C21 C26 113.25(13) ?
C22 C21 C26 113.86(13) ?
C20 C21 H21 106.8 ?
C22 C21 H21 106.8 ?
C26 C21 H21 106.8 ?
C23 C22 C21 112.85(14) ?
C23 C22 H22A 109 ?
C21 C22 H22A 109 ?
C23 C22 H22B 109 ?
C21 C22 H22B 109 ?
H22A C22 H22B 107.8 ?
C24 C23 C22 111.59(15) ?
C24 C23 H23A 109.3 ?
C22 C23 H23A 109.3 ?
C24 C23 H23B 109.3 ?
C22 C23 H23B 109.3 ?
H23A C23 H23B 108 ?
C23 C24 C25 109.10(16) ?
C23 C24 C29 111.77(17) ?
C25 C24 C29 112.18(17) ?
C23 C24 H24 107.9 ?
C25 C24 H24 107.9 ?
C29 C24 H24 107.9 ?
C24 C25 C20 112.92(15) ?
C24 C25 H25A 109 ?
C20 C25 H25A 109 ?
C24 C25 H25B 109 ?
C20 C25 H25B 109 ?
H25A C25 H25B 107.8 ?
C27 C26 C28 109.56(16) ?
C27 C26 C21 114.16(15) ?
C28 C26 C21 111.97(14) ?
C27 C26 H26 106.9 ?
C28 C26 H26 106.9 ?
C21 C26 H26 106.9 ?
C26 C27 H27A 109.5 ?
C26 C27 H27B 109.5 ?
H27A C27 H27B 109.5 ?
C26 C27 H27C 109.5 ?
H27A C27 H27C 109.5 ?
H27B C27 H27C 109.5 ?
C26 C28 H28A 109.5 ?
C26 C28 H28B 109.5 ?
H28A C28 H28B 109.5 ?
C26 C28 H28C 109.5 ?
H28A C28 H28C 109.5 ?
H28B C28 H28C 109.5 ?
C24 C29 H29A 109.5 ?
C24 C29 H29B 109.5 ?
H29A C29 H29B 109.5 ?
C24 C29 H29C 109.5 ?
H29A C29 H29C 109.5 ?
H29B C29 H29C 109.5 ?
C1 O1 C4 109.84(12) ?
C6 O2 C5 116.77(15) ?
C13 O4 C3 115.46(13) y
C1 O6 C20 115.15(12) ?

loop_
_geom_bond_atom_site_label_1
_geom_bond_atom_site_label_2
_geom_bond_distance
_geom_bond_publ_flag
C1 O1 1.403(2) y
C1 O6 1.4036(18) y
C1 C2 1.504(2) ?
C1 H1 0.98 ?
C2 C3 1.514(2) ?
C2 H2A 0.97 ?
C2 H2B 0.97 ?
C3 O4 1.4460(18) y
C3 C4 1.526(2) ?
C3 H3 0.98 ?
C4 O1 1.437(2) ?
C4 C5 1.502(2) ?
C4 H4 0.98 ?
C5 O2 1.451(2) ?
C5 H5A 0.97 ?
C5 H5B 0.97 ?
C6 O3 1.200(2) ?
C6 O2 1.333(2) ?
C6 C7 1.491(3) ?
C7 C8 1.375(3) ?
C7 C12 1.378(3) ?
C8 C9 1.382(3) ?
C8 H8 0.93 ?
C9 C10 1.363(3) ?
C9 H9 0.93 ?
C10 C11 1.363(3) ?
C10 Cl1 1.741(2) y
C11 C12 1.381(3) ?
C11 H11 0.93 ?
C12 H12 0.93 ?
C13 O5 1.2058(19) y
C13 O4 1.3401(19) ?
C13 C14 1.489(2) ?
C14 C19 1.381(2) ?
C14 C15 1.382(3) ?
C15 C16 1.381(3) ?
C15 H15 0.93 ?
C16 C17 1.366(3) ?
C16 H16 0.93 ?
C17 C18 1.365(3) ?
C17 Cl2 1.738(2) y
C18 C19 1.388(3) ?
C18 H18 0.93 ?
C19 H19 0.93 ?
C20 O6 1.4381(19) ?
C20 C25 1.523(2) ?
C20 C21 1.526(2) ?
C20 H20 0.98 ?
C21 C22 1.533(2) ?
C21 C26 1.536(2) ?
C21 H21 0.98 ?
C22 C23 1.522(2) ?
C22 H22A 0.97 ?
C22 H22B 0.97 ?
C23 C24 1.518(3) ?
C23 H23A 0.97 ?
C23 H23B 0.97 ?
C24 C25 1.519(2) ?
C24 C29 1.526(3) ?
C24 H24 0.98 ?
C25 H25A 0.97 ?
C25 H25B 0.97 ?
C26 C27 1.522(2) ?
C26 C28 1.523(2) ?
C26 H26 0.98 ?
C27 H27A 0.96 ?
C27 H27B 0.96 ?
C27 H27C 0.96 ?
C28 H28A 0.96 ?
C28 H28B 0.96 ?
C28 H28C 0.96 ?
C29 H29A 0.96 ?
C29 H29B 0.96 ?
C29 H29C 0.96 ?

loop_
_geom_hbond_atom_site_label_D
_geom_hbond_atom_site_label_H
_geom_hbond_atom_site_label_A
_geom_hbond_site_symmetry_A
_geom_hbond_distance_DH
_geom_hbond_distance_HA
_geom_hbond_distance_DA
_geom_hbond_angle_DHA
_geom_hbond_publ_flag
C4 H4 O5 1_455 0.98 2.480 3.142(2) 124 y
C5 H5A O5 1_455 0.97 2.603 3.038(2) 107 y

loop_
_cod_related_entry_id
_cod_related_entry_database
_cod_related_entry_code
1 ChemSpider 21173307
